data_4502835
loop_
_publ_author_name
'Ormond-Prout, Johnathan E.'
'Smart, Paul'
'Brammer, Lee'

_publ_section_title
;
 Cyanometallates as Halogen Bond Acceptors
;
_journal_issue 1
_journal_name_full 'Crystal Growth &amp; Design'
_journal_page_first 205
_journal_paper_doi 10.1021/cg200942u
_journal_volume 12
_journal_year 2012
_chemical_formula_sum 'C28 H27 Fe I3 N11'
_chemical_formula_weight 954.16
_chemical_name_systematic
; 
 ? 
;
_space_group_IT_number 14
_symmetry_cell_setting monoclinic
_symmetry_space_group_name_Hall '-P 2ybc'
_symmetry_space_group_name_H-M 'P 1 21/c 1'
_atom_sites_solution_hydrogens geom
_atom_sites_solution_primary direct
_atom_sites_solution_secondary difmap
_audit_creation_method SHELXL-97
_cell_angle_alpha 90.00
_cell_angle_beta 106.623(4)
_cell_angle_gamma 90.00
_cell_formula_units_Z 4
_cell_length_a 20.4121(15)
_cell_length_b 14.2849(10)
_cell_length_c 12.4715(9)
_cell_measurement_reflns_used 8154
_cell_measurement_temperature 100(2)
_cell_measurement_theta_max 26.93
_cell_measurement_theta_min 2.22
_cell_volume 3484.5(4)
_computing_cell_refinement 'Bruker SMART'
_computing_data_collection 'Bruker SMART'
_computing_data_reduction 'Bruker SAINT'
_computing_molecular_graphics 'Bruker SHELXTL'
_computing_publication_material 'Bruker SHELXTL'
_computing_structure_refinement 'SHELXL-97 (Sheldrick, 2008)'
_computing_structure_solution 'SHELXS-97 (Sheldrick, 2008)'
_diffrn_ambient_temperature 100(2)
_diffrn_measured_fraction_theta_full 0.987
_diffrn_measured_fraction_theta_max 0.987
_diffrn_measurement_device_type 'CCD area detector'
_diffrn_measurement_method 'phi and omega scans'
_diffrn_radiation_monochromator graphite
_diffrn_radiation_source 'fine-focus sealed tube'
_diffrn_radiation_type MoK\a
_diffrn_radiation_wavelength 0.71073
_diffrn_reflns_av_R_equivalents 0.1280
_diffrn_reflns_av_sigmaI/netI 0.0836
_diffrn_reflns_limit_h_max 25
_diffrn_reflns_limit_h_min -26
_diffrn_reflns_limit_k_max 18
_diffrn_reflns_limit_k_min -18
_diffrn_reflns_limit_l_max 16
_diffrn_reflns_limit_l_min -16
_diffrn_reflns_number 63324
_diffrn_reflns_theta_full 27.76
_diffrn_reflns_theta_max 27.76
_diffrn_reflns_theta_min 1.04
_exptl_absorpt_coefficient_mu 3.126
_exptl_absorpt_correction_T_max 0.8346
_exptl_absorpt_correction_T_min 0.5463
_exptl_absorpt_correction_type multi-scan
_exptl_absorpt_process_details sadabs
_exptl_crystal_colour yellow
_exptl_crystal_density_diffrn 1.819
_exptl_crystal_density_method 'not measured'
_exptl_crystal_description plank
_exptl_crystal_F_000 1828
_exptl_crystal_size_max 0.22
_exptl_crystal_size_mid 0.15
_exptl_crystal_size_min 0.06
_refine_diff_density_max 2.688
_refine_diff_density_min -2.570
_refine_diff_density_rms 0.259
_refine_ls_extinction_method none
_refine_ls_goodness_of_fit_ref 1.182
_refine_ls_hydrogen_treatment constr
_refine_ls_matrix_type full
_refine_ls_number_parameters 396
_refine_ls_number_reflns 8107
_refine_ls_number_restraints 0
_refine_ls_restrained_S_all 1.182
_refine_ls_R_factor_all 0.0856
_refine_ls_R_factor_gt 0.0618
_refine_ls_shift/su_max 0.001
_refine_ls_shift/su_mean 0.000
_refine_ls_structure_factor_coef Fsqd
_refine_ls_weighting_details 'calc w=1/[\s^2^(Fo^2^)+(0.0808P)^2^+0.0000P] where P=(Fo^2^+2Fc^2^)/3'
_refine_ls_weighting_scheme calc
_refine_ls_wR_factor_gt 0.1534
_refine_ls_wR_factor_ref 0.1730
_reflns_number_gt 6101
_reflns_number_total 8107
_reflns_threshold_expression >2sigma(I)
_cod_data_source_file cg200942u_si_002.cif
_cod_data_source_block ilb1582
_cod_depositor_comments
;
The following automatic conversions were performed:

'_symmetry_cell_setting' value 'Monoclinic' changed to 'monoclinic'
according to /home/saulius/struct/CIF-dictionaries/cif_core.dic
dictionary named 'cif_core.dic' version 2.4.1 from 2010-06-29.

Automatic conversion script
Id: cif_fix_values 1715 2011-07-08 13:25:40Z adriana 
;
_cod_original_sg_symbol_H-M P2(1)/c
_cod_database_code 4502835

loop_
_symmetry_equiv_pos_as_xyz
'x, y, z'
'-x, y+1/2, -z+1/2'
'-x, -y, -z'
'x, -y-1/2, z-1/2'

loop_
_atom_site_label
_atom_site_type_symbol
_atom_site_fract_x
_atom_site_fract_y
_atom_site_fract_z
_atom_site_U_iso_or_equiv
_atom_site_adp_type
_atom_site_occupancy
_atom_site_symmetry_multiplicity
_atom_site_calc_flag
_atom_site_refinement_flags
I41 I 0.40675(2) 0.61762(3) 0.89626(4) 0.02358(15) Uani 1 1 d .
I31 I 0.90630(2) 0.61212(3) 0.92642(4) 0.02485(15) Uani 1 1 d .
I21 I 0.70449(2) 0.70327(3) 0.33167(4) 0.02442(15) Uani 1 1 d .
Fe2 Fe 1.0000 1.0000 1.0000 0.0199(3) Uani 1 2 d S
Fe1 Fe 0.5000 0.0000 0.0000 0.0198(3) Uani 1 2 d S
C21 C 0.7479(4) 0.7886(5) 0.2334(6) 0.0246(16) Uani 1 1 d .
C25 C 0.7289(4) 0.8816(5) 0.2208(7) 0.0271(17) Uani 1 1 d .
H25 H 0.6963 0.9053 0.2550 0.033 Uiso 1 1 calc R
C23 C 0.8220(4) 0.8146(6) 0.1199(7) 0.0303(18) Uani 1 1 d .
H23 H 0.8542 0.7918 0.0845 0.036 Uiso 1 1 calc R
C26 C 0.7359(5) 1.0387(5) 0.1453(8) 0.038(2) Uani 1 1 d .
H26A H 0.7020 1.0472 0.0724 0.057 Uiso 1 1 calc R
H26B H 0.7760 1.0777 0.1492 0.057 Uiso 1 1 calc R
H26C H 0.7158 1.0571 0.2049 0.057 Uiso 1 1 calc R
C24 C 0.8029(4) 0.9064(6) 0.1087(6) 0.0288(18) Uani 1 1 d .
H24 H 0.8217 0.9475 0.0654 0.035 Uiso 1 1 calc R
C22 C 0.7947(4) 0.7547(5) 0.1826(6) 0.0266(17) Uani 1 1 d .
H22 H 0.8080 0.6907 0.1906 0.032 Uiso 1 1 calc R
N21 N 0.7568(3) 0.9388(4) 0.1597(5) 0.0271(14) Uani 1 1 d .
C31 C 0.9099(4) 0.4647(5) 0.9171(6) 0.0233(16) Uani 1 1 d .
C32 C 0.8861(4) 0.4079(5) 0.9866(6) 0.0233(16) Uani 1 1 d .
H32 H 0.8658 0.4343 1.0394 0.028 Uiso 1 1 calc R
C35 C 0.9394(4) 0.4263(5) 0.8417(7) 0.0252(16) Uani 1 1 d .
H35 H 0.9552 0.4658 0.7931 0.030 Uiso 1 1 calc R
C42 C 0.3895(4) 0.4176(5) 0.9718(6) 0.0245(16) Uani 1 1 d .
H42 H 0.3642 0.4461 1.0163 0.029 Uiso 1 1 calc R
C45 C 0.4549(4) 0.4283(5) 0.8407(6) 0.0234(15) Uani 1 1 d .
H45 H 0.4746 0.4652 0.7945 0.028 Uiso 1 1 calc R
C41 C 0.4170(4) 0.4709(4) 0.9020(6) 0.0217(15) Uani 1 1 d .
C14 C 0.9482(4) 0.8838(5) 0.9629(6) 0.0237(16) Uani 1 1 d .
C15 C 0.9720(4) 1.0333(5) 0.8429(6) 0.0240(16) Uani 1 1 d .
C16 C 0.9179(4) 1.0587(5) 1.0173(6) 0.0266(17) Uani 1 1 d .
C12 C 0.5544(4) 0.1138(5) 0.0391(7) 0.0234(16) Uani 1 1 d .
C13 C 0.5398(4) -0.0419(5) 0.1533(7) 0.0230(16) Uani 1 1 d .
C11 C 0.5768(4) -0.0606(5) -0.0363(6) 0.0244(16) Uani 1 1 d .
N14 N 0.9167(3) 0.8166(4) 0.9398(6) 0.0286(15) Uani 1 1 d .
N15 N 0.9539(4) 1.0539(5) 0.7497(6) 0.0329(16) Uani 1 1 d .
N16 N 0.8684(4) 1.0932(4) 1.0261(6) 0.0319(16) Uani 1 1 d .
N13 N 0.5651(4) -0.0664(5) 0.2441(6) 0.0331(16) Uani 1 1 d .
C34 C 0.9226(4) 0.2757(5) 0.9020(6) 0.0241(16) Uani 1 1 d .
H34 H 0.9269 0.2098 0.8961 0.029 Uiso 1 1 calc R
C33 C 0.8919(4) 0.3126(6) 0.9790(7) 0.0290(18) Uani 1 1 d .
H33 H 0.8752 0.2722 1.0257 0.035 Uiso 1 1 calc R
C43 C 0.3999(4) 0.3226(5) 0.9747(6) 0.0237(16) Uani 1 1 d .
H43 H 0.3812 0.2847 1.0212 0.028 Uiso 1 1 calc R
C44 C 0.4374(4) 0.2810(5) 0.9106(6) 0.0237(16) Uani 1 1 d .
H44 H 0.4440 0.2152 0.9126 0.028 Uiso 1 1 calc R
C46 C 0.5054(4) 0.2904(6) 0.7795(7) 0.0302(18) Uani 1 1 d .
H46A H 0.5324 0.3380 0.7547 0.045 Uiso 1 1 calc R
H46B H 0.4749 0.2593 0.7141 0.045 Uiso 1 1 calc R
H46C H 0.5361 0.2440 0.8260 0.045 Uiso 1 1 calc R
C36 C 0.9818(5) 0.2938(5) 0.7598(7) 0.0335(19) Uani 1 1 d .
H36A H 1.0312 0.3013 0.7924 0.050 Uiso 1 1 calc R
H36B H 0.9672 0.3270 0.6881 0.050 Uiso 1 1 calc R
H36C H 0.9708 0.2271 0.7477 0.050 Uiso 1 1 calc R
N41 N 0.4643(3) 0.3355(4) 0.8455(5) 0.0220(13) Uani 1 1 d .
N31 N 0.9462(3) 0.3324(4) 0.8361(5) 0.0249(13) Uani 1 1 d .
N12 N 0.5874(3) 0.1797(4) 0.0649(6) 0.0281(15) Uani 1 1 d .
N11 N 0.6237(4) -0.0956(4) -0.0538(6) 0.0294(15) Uani 1 1 d .
C4S C 0.7136(5) 0.3545(9) 0.9180(8) 0.046(2) Uani 1 1 d .
C2S C 0.7937(5) 0.1381(8) 0.7125(8) 0.042(2) Uani 1 1 d .
C1S C 0.7844(5) 0.0400(7) 0.7372(9) 0.050(2) Uani 1 1 d .
H1SA H 0.7500 0.0350 0.7780 0.074 Uiso 1 1 calc R
H1SB H 0.8279 0.0142 0.7831 0.074 Uiso 1 1 calc R
H1SC H 0.7690 0.0047 0.6670 0.074 Uiso 1 1 calc R
C3S C 0.7065(5) 0.2526(8) 0.9166(9) 0.052(3) Uani 1 1 d .
H3SA H 0.7518 0.2236 0.9325 0.078 Uiso 1 1 calc R
H3SB H 0.6782 0.2325 0.8427 0.078 Uiso 1 1 calc R
H3SC H 0.6846 0.2335 0.9736 0.078 Uiso 1 1 calc R
N1S N 0.7993(4) 0.2144(6) 0.6935(7) 0.046(2) Uani 1 1 d .
N2S N 0.7197(4) 0.4348(7) 0.9208(7) 0.052(2) Uani 1 1 d .

loop_
_atom_site_aniso_label
_atom_site_aniso_U_11
_atom_site_aniso_U_22
_atom_site_aniso_U_33
_atom_site_aniso_U_23
_atom_site_aniso_U_13
_atom_site_aniso_U_12
I41 0.0279(3) 0.0152(2) 0.0271(3) 0.00016(18) 0.0071(2) -0.00014(18)
I31 0.0283(3) 0.0156(2) 0.0282(3) -0.00034(18) 0.0040(2) 0.00135(18)
I21 0.0275(3) 0.0238(2) 0.0229(3) 0.00273(19) 0.0088(2) -0.00323(19)
Fe2 0.0266(8) 0.0123(6) 0.0230(8) 0.0001(5) 0.0106(6) -0.0007(5)
Fe1 0.0270(8) 0.0128(6) 0.0217(7) -0.0008(5) 0.0106(6) 0.0011(6)
C21 0.027(4) 0.030(4) 0.015(3) -0.003(3) 0.003(3) -0.008(3)
C25 0.034(4) 0.025(4) 0.024(4) 0.001(3) 0.011(3) -0.005(3)
C23 0.034(4) 0.030(4) 0.028(4) -0.004(3) 0.011(3) -0.002(3)
C26 0.057(6) 0.023(4) 0.039(5) 0.005(4) 0.020(4) -0.003(4)
C24 0.036(5) 0.032(4) 0.019(4) 0.001(3) 0.009(3) -0.010(3)
C22 0.032(4) 0.021(4) 0.028(4) -0.002(3) 0.009(3) -0.008(3)
N21 0.031(4) 0.025(3) 0.023(3) 0.001(3) 0.005(3) -0.005(3)
C31 0.027(4) 0.011(3) 0.029(4) -0.004(3) 0.003(3) 0.001(3)
C32 0.029(4) 0.015(3) 0.027(4) 0.001(3) 0.009(3) 0.000(3)
C35 0.027(4) 0.018(3) 0.031(4) -0.002(3) 0.009(3) -0.001(3)
C42 0.025(4) 0.023(4) 0.027(4) -0.001(3) 0.010(3) 0.000(3)
C45 0.029(4) 0.017(3) 0.022(4) -0.001(3) 0.005(3) -0.001(3)
C41 0.032(4) 0.002(3) 0.029(4) -0.001(3) 0.005(3) 0.000(3)
C14 0.030(4) 0.022(4) 0.023(4) 0.001(3) 0.014(3) 0.007(3)
C15 0.029(4) 0.020(3) 0.027(4) -0.002(3) 0.013(3) 0.003(3)
C16 0.036(5) 0.018(3) 0.026(4) 0.003(3) 0.010(3) -0.005(3)
C12 0.025(4) 0.020(4) 0.027(4) 0.000(3) 0.010(3) 0.007(3)
C13 0.026(4) 0.013(3) 0.029(4) -0.004(3) 0.007(3) 0.001(3)
C11 0.029(4) 0.015(3) 0.028(4) -0.003(3) 0.005(3) -0.003(3)
N14 0.034(4) 0.014(3) 0.043(4) -0.003(3) 0.021(3) -0.004(3)
N15 0.046(4) 0.027(3) 0.026(4) 0.005(3) 0.010(3) 0.009(3)
N16 0.041(4) 0.013(3) 0.047(4) 0.006(3) 0.019(3) -0.002(3)
N13 0.045(4) 0.026(3) 0.030(4) -0.004(3) 0.013(3) 0.001(3)
C34 0.029(4) 0.017(3) 0.023(4) -0.001(3) 0.002(3) 0.003(3)
C33 0.029(4) 0.028(4) 0.033(5) 0.004(3) 0.012(3) 0.000(3)
C43 0.030(4) 0.021(3) 0.022(4) 0.002(3) 0.009(3) -0.001(3)
C44 0.021(4) 0.022(4) 0.027(4) 0.005(3) 0.004(3) 0.001(3)
C46 0.033(4) 0.029(4) 0.034(5) -0.004(3) 0.018(4) 0.005(3)
C36 0.047(5) 0.023(4) 0.034(5) -0.003(3) 0.017(4) 0.004(4)
N41 0.022(3) 0.023(3) 0.022(3) 0.001(3) 0.007(3) 0.001(2)
N31 0.028(3) 0.019(3) 0.027(3) -0.002(3) 0.007(3) 0.002(3)
N12 0.031(4) 0.012(3) 0.042(4) -0.003(3) 0.011(3) -0.001(3)
N11 0.039(4) 0.020(3) 0.031(4) -0.001(3) 0.013(3) 0.003(3)
C4S 0.033(5) 0.071(7) 0.035(5) 0.010(5) 0.013(4) 0.007(5)
C2S 0.032(5) 0.055(6) 0.033(5) 0.002(4) -0.001(4) -0.001(4)
C1S 0.037(5) 0.051(6) 0.061(7) 0.008(5) 0.015(5) 0.006(4)
C3S 0.046(6) 0.061(7) 0.054(6) -0.015(5) 0.022(5) -0.007(5)
N1S 0.040(5) 0.046(5) 0.044(5) 0.002(4) 0.002(4) 0.000(4)
N2S 0.048(5) 0.061(6) 0.050(5) 0.013(5) 0.018(4) 0.010(4)

loop_
_atom_type_symbol
_atom_type_description
_atom_type_scat_dispersion_real
_atom_type_scat_dispersion_imag
_atom_type_scat_source
C C 0.0033 0.0016 'International Tables Vol C Tables 4.2.6.8 and 6.1.1.4'
H H 0.0000 0.0000 'International Tables Vol C Tables 4.2.6.8 and 6.1.1.4'
N N 0.0061 0.0033 'International Tables Vol C Tables 4.2.6.8 and 6.1.1.4'
Fe Fe 0.3463 0.8444 'International Tables Vol C Tables 4.2.6.8 and 6.1.1.4'
I I -0.4742 1.8119 'International Tables Vol C Tables 4.2.6.8 and 6.1.1.4'

loop_
_geom_angle_atom_site_label_1
_geom_angle_atom_site_label_2
_geom_angle_atom_site_label_3
_geom_angle
_geom_angle_site_symmetry_1
_geom_angle_site_symmetry_3
C15 Fe2 C15 180.0(5) 3_777 .
C15 Fe2 C16 90.5(3) 3_777 .
C15 Fe2 C16 89.5(3) . .
C15 Fe2 C16 89.5(3) 3_777 3_777
C15 Fe2 C16 90.5(3) . 3_777
C16 Fe2 C16 180.000(2) . 3_777
C15 Fe2 C14 90.8(3) 3_777 .
C15 Fe2 C14 89.2(3) . .
C16 Fe2 C14 88.1(3) . .
C16 Fe2 C14 91.9(3) 3_777 .
C15 Fe2 C14 89.2(3) 3_777 3_777
C15 Fe2 C14 90.8(3) . 3_777
C16 Fe2 C14 91.9(3) . 3_777
C16 Fe2 C14 88.1(3) 3_777 3_777
C14 Fe2 C14 180.000(1) . 3_777
C13 Fe1 C13 179.999(1) 3_655 .
C13 Fe1 C12 87.9(3) 3_655 3_655
C13 Fe1 C12 92.1(3) . 3_655
C13 Fe1 C12 92.1(3) 3_655 .
C13 Fe1 C12 87.9(3) . .
C12 Fe1 C12 179.998(1) 3_655 .
C13 Fe1 C11 92.6(3) 3_655 .
C13 Fe1 C11 87.4(3) . .
C12 Fe1 C11 90.6(3) 3_655 .
C12 Fe1 C11 89.4(3) . .
C13 Fe1 C11 87.4(3) 3_655 3_655
C13 Fe1 C11 92.6(3) . 3_655
C12 Fe1 C11 89.4(3) 3_655 3_655
C12 Fe1 C11 90.6(3) . 3_655
C11 Fe1 C11 179.998(1) . 3_655
C22 C21 C25 119.7(7) . .
C22 C21 I21 122.0(6) . .
C25 C21 I21 118.4(6) . .
N21 C25 C21 119.9(8) . .
N21 C25 H25 120.1 . .
C21 C25 H25 120.1 . .
C24 C23 C22 120.3(8) . .
C24 C23 H23 119.8 . .
C22 C23 H23 119.8 . .
N21 C26 H26A 109.5 . .
N21 C26 H26B 109.5 . .
H26A C26 H26B 109.5 . .
N21 C26 H26C 109.5 . .
H26A C26 H26C 109.5 . .
H26B C26 H26C 109.5 . .
N21 C24 C23 119.7(7) . .
N21 C24 H24 120.1 . .
C23 C24 H24 120.1 . .
C21 C22 C23 119.2(7) . .
C21 C22 H22 120.4 . .
C23 C22 H22 120.4 . .
C25 N21 C24 121.2(7) . .
C25 N21 C26 119.8(7) . .
C24 N21 C26 119.0(7) . .
C35 C31 C32 120.1(7) . .
C35 C31 I31 117.8(6) . .
C32 C31 I31 122.0(5) . .
C33 C32 C31 119.3(7) . .
C33 C32 H32 120.4 . .
C31 C32 H32 120.4 . .
N31 C35 C31 120.3(7) . .
N31 C35 H35 119.9 . .
C31 C35 H35 119.9 . .
C43 C42 C41 118.0(7) . .
C43 C42 H42 121.0 . .
C41 C42 H42 121.0 . .
N41 C45 C41 120.6(7) . .
N41 C45 H45 119.7 . .
C41 C45 H45 119.7 . .
C45 C41 C42 120.0(6) . .
C45 C41 I41 119.1(5) . .
C42 C41 I41 120.8(5) . .
N14 C14 Fe2 178.7(7) . .
N15 C15 Fe2 178.4(7) . .
N16 C16 Fe2 179.1(8) . .
N12 C12 Fe1 178.1(7) . .
N13 C13 Fe1 178.2(7) . .
N11 C11 Fe1 177.5(7) . .
N31 C34 C33 120.4(7) . .
N31 C34 H34 119.8 . .
C33 C34 H34 119.8 . .
C32 C33 C34 119.2(7) . .
C32 C33 H33 120.4 . .
C34 C33 H33 120.4 . .
C42 C43 C44 121.0(7) . .
C42 C43 H43 119.5 . .
C44 C43 H43 119.5 . .
N41 C44 C43 119.1(7) . .
N41 C44 H44 120.5 . .
C43 C44 H44 120.5 . .
N41 C46 H46A 109.5 . .
N41 C46 H46B 109.5 . .
H46A C46 H46B 109.5 . .
N41 C46 H46C 109.5 . .
H46A C46 H46C 109.5 . .
H46B C46 H46C 109.5 . .
N31 C36 H36A 109.5 . .
N31 C36 H36B 109.5 . .
H36A C36 H36B 109.5 . .
N31 C36 H36C 109.5 . .
H36A C36 H36C 109.5 . .
H36B C36 H36C 109.5 . .
C45 N41 C44 121.3(6) . .
C45 N41 C46 120.2(6) . .
C44 N41 C46 118.5(6) . .
C34 N31 C35 120.6(7) . .
C34 N31 C36 120.3(6) . .
C35 N31 C36 119.1(7) . .
N2S C4S C3S 178.9(11) . .
N1S C2S C1S 178.4(11) . .
C2S C1S H1SA 109.5 . .
C2S C1S H1SB 109.5 . .
H1SA C1S H1SB 109.5 . .
C2S C1S H1SC 109.5 . .
H1SA C1S H1SC 109.5 . .
H1SB C1S H1SC 109.5 . .
C4S C3S H3SA 109.5 . .
C4S C3S H3SB 109.5 . .
H3SA C3S H3SB 109.5 . .
C4S C3S H3SC 109.5 . .
H3SA C3S H3SC 109.5 . .
H3SB C3S H3SC 109.5 . .

loop_
_geom_bond_atom_site_label_1
_geom_bond_atom_site_label_2
_geom_bond_distance
_geom_bond_site_symmetry_2
I41 C41 2.106(6) .
I31 C31 2.112(7) .
I21 C21 2.095(8) .
Fe2 C15 1.936(8) 3_777
Fe2 C15 1.936(8) .
Fe2 C16 1.940(9) .
Fe2 C16 1.940(9) 3_777
Fe2 C14 1.951(8) .
Fe2 C14 1.951(8) 3_777
Fe1 C13 1.945(8) 3_655
Fe1 C13 1.945(8) .
Fe1 C12 1.950(7) 3_655
Fe1 C12 1.950(7) .
Fe1 C11 1.955(8) .
Fe1 C11 1.955(8) 3_655
C21 C22 1.377(11) .
C21 C25 1.381(10) .
C25 N21 1.349(10) .
C25 H25 0.9500 .
C23 C24 1.364(11) .
C23 C22 1.380(11) .
C23 H23 0.9500 .
C26 N21 1.485(10) .
C26 H26A 0.9800 .
C26 H26B 0.9800 .
C26 H26C 0.9800 .
C24 N21 1.359(10) .
C24 H24 0.9500 .
C22 H22 0.9500 .
C31 C35 1.368(11) .
C31 C32 1.373(11) .
C32 C33 1.373(10) .
C32 H32 0.9500 .
C35 N31 1.352(9) .
C35 H35 0.9500 .
C42 C43 1.373(10) .
C42 C41 1.390(10) .
C42 H42 0.9500 .
C45 N41 1.340(9) .
C45 C41 1.376(11) .
C45 H45 0.9500 .
C14 N14 1.145(9) .
C15 N15 1.153(10) .
C16 N16 1.159(10) .
C12 N12 1.149(9) .
C13 N13 1.156(10) .
C11 N11 1.154(10) .
C34 N31 1.337(10) .
C34 C33 1.393(11) .
C34 H34 0.9500 .
C33 H33 0.9500 .
C43 C44 1.388(11) .
C43 H43 0.9500 .
C44 N41 1.350(9) .
C44 H44 0.9500 .
C46 N41 1.480(9) .
C46 H46A 0.9800 .
C46 H46B 0.9800 .
C46 H46C 0.9800 .
C36 N31 1.460(10) .
C36 H36A 0.9800 .
C36 H36B 0.9800 .
C36 H36C 0.9800 .
C4S N2S 1.153(14) .
C4S C3S 1.462(16) .
C2S N1S 1.128(12) .
C2S C1S 1.460(14) .
C1S H1SA 0.9800 .
C1S H1SB 0.9800 .
C1S H1SC 0.9800 .
C3S H3SA 0.9800 .
C3S H3SB 0.9800 .
C3S H3SC 0.9800 .
